data_4515474
loop_
_publ_author_name
'Ho, Hon Eong'
'Stephens, Thomas C.'
'Payne, Thomas J.'
'O&#x2019;Brien, Peter'
'Taylor, Richard J. K.'
'Unsworth, William P.'

_publ_section_title
;
 Merging \p-Acid and Pd Catalysis: Dearomatizing
 Spirocyclization/Cross-Coupling Cascade Reactions of Alkyne-Tethered
 Aromatics
;
_journal_issue 1
_journal_name_full 'ACS Catalysis'
_journal_page_first 504
_journal_paper_doi 10.1021/acscatal.8b03861
_journal_volume 9
_journal_year 2018
_chemical_formula_moiety 'C44 H32 N2 O2, 2(C0.84 H1.67 Cl1.67)'
_chemical_formula_sum 'C45.67 H35.35 Cl3.35 N2 O2'
_chemical_formula_weight 763.06
_space_group_crystal_system monoclinic
_space_group_IT_number 15
_space_group_name_Hall '-I 2ya'
_space_group_name_H-M_alt 'I 1 2/a 1'
_atom_sites_solution_hydrogens geom
_atom_sites_solution_primary dual
_audit_creation_date 2018-11-30
_audit_creation_method
;
Olex2 1.2
(compiled 2018.05.29 svn.r3508 for OlexSys, GUI svn.r5506)
;
_cell_angle_alpha 90
_cell_angle_beta 93.6518(13)
_cell_angle_gamma 90
_cell_formula_units_Z 4
_cell_length_a 7.38319(10)
_cell_length_b 26.3138(4)
_cell_length_c 19.6731(3)
_cell_measurement_reflns_used 5423
_cell_measurement_temperature 110.05(10)
_cell_measurement_theta_max 70.6610
_cell_measurement_theta_min 4.4890
_cell_volume 3814.33(10)
_computing_cell_refinement 'CrysAlisPro 1.171.39.46 (Rigaku OD, 2018)'
_computing_data_collection 'CrysAlisPro 1.171.39.46 (Rigaku OD, 2018)'
_computing_data_reduction 'CrysAlisPro 1.171.39.46 (Rigaku OD, 2018)'
_computing_molecular_graphics 'Olex2 (Dolomanov et al., 2009)'
_computing_publication_material 'Olex2 (Dolomanov et al., 2009)'
_computing_structure_refinement 'ShelXL (Sheldrick, 2015)'
_computing_structure_solution 'ShelXT (Sheldrick, 2015)'
_diffrn_ambient_environment N~2~
_diffrn_ambient_temperature 110.05(10)
_diffrn_detector 'CCD plate'
_diffrn_detector_area_resol_mean 16.1450
_diffrn_detector_type Eos
_diffrn_measured_fraction_theta_full 0.999
_diffrn_measured_fraction_theta_max 0.999
_diffrn_measurement_details
;
List of Runs (angles in degrees, time in seconds):

  # Type    Start    End  Width  t~exp~   \w     \q     \k     \f   Frames
--------------------------------------------------------------------------
  1  \w    -21.00  69.00   1.00    7.00    --    0.00  57.00  60.00   90
  2  \w    -21.00  69.00   1.00    7.00    --    0.00  57.00-150.00   90
  3  \w     23.00 111.00   1.00   28.00    --   54.00-125.00   0.00   88
  4  \w     24.00 124.00   1.00   28.00    --   54.00  77.00 150.00  100
  5  \w     23.00 111.00   1.00   28.00    --   54.00-125.00 -60.00   88
  6  \w    -15.00  75.00   1.00   28.00    --   54.00 -57.00-180.00   90
  7  \w     82.00 178.00   1.00   28.00    --  108.00  37.00 120.00   96
  8  \w    100.00 178.00   1.00   28.00    --  108.00 111.00  30.00   78
  9  \w     38.00 138.00   1.00   28.00    --  108.00 -77.00   0.00  100
 10  \w     86.00 178.00   1.00   28.00    --  108.00  50.00 -90.00   92
 11  \w     40.00 130.00   1.00   28.00    --  108.00 -63.00 120.00   90
 12  \w     36.00 113.00   1.00   28.00    --  108.00-111.00  90.00   77
 13  \w    100.00 178.00   1.00   28.00    --  108.00 111.00  90.00   78
 14  \w     57.00 151.00   1.00   28.00    --  108.00 178.00  30.00   94
 15  \w    -26.00  72.00   1.00    7.00    --    0.00  37.00  30.00   98
 16  \w    -69.00  21.00   1.00    7.00    --    0.00 -57.00-120.00   90
;
_diffrn_measurement_device 'four-circle diffractometer'
_diffrn_measurement_device_type 'SuperNova, Dual, Cu at home/near, Eos'
_diffrn_measurement_method '\w scans'
_diffrn_orient_matrix_type 'CrysAlisPro convention (1999,Acta A55,543-557)'
_diffrn_orient_matrix_UB_11 0.0068235000
_diffrn_orient_matrix_UB_12 0.0269770000
_diffrn_orient_matrix_UB_13 -0.0693173000
_diffrn_orient_matrix_UB_21 0.0658509000
_diffrn_orient_matrix_UB_22 0.0490416000
_diffrn_orient_matrix_UB_23 0.0365142000
_diffrn_orient_matrix_UB_31 0.1982506000
_diffrn_orient_matrix_UB_32 -0.0172110000
_diffrn_orient_matrix_UB_33 -0.0044989000
_diffrn_radiation_monochromator mirror
_diffrn_radiation_probe x-ray
_diffrn_radiation_type CuK\a
_diffrn_radiation_wavelength 1.54184
_diffrn_reflns_av_R_equivalents 0.0182
_diffrn_reflns_av_unetI/netI 0.0187
_diffrn_reflns_Laue_measured_fraction_full 0.999
_diffrn_reflns_Laue_measured_fraction_max 0.999
_diffrn_reflns_limit_h_max 8
_diffrn_reflns_limit_h_min -7
_diffrn_reflns_limit_k_max 31
_diffrn_reflns_limit_k_min -31
_diffrn_reflns_limit_l_max 22
_diffrn_reflns_limit_l_min -23
_diffrn_reflns_number 10283
_diffrn_reflns_point_group_measured_fraction_full 0.999
_diffrn_reflns_point_group_measured_fraction_max 0.999
_diffrn_reflns_theta_full 67.065
_diffrn_reflns_theta_max 67.065
_diffrn_reflns_theta_min 3.359
_diffrn_source 'micro-focus sealed X-ray tube'
_diffrn_source_type 'SuperNova (Cu) X-ray Source'
_exptl_absorpt_coefficient_mu 2.727
_exptl_absorpt_correction_T_max 1.000
_exptl_absorpt_correction_T_min 0.618
_exptl_absorpt_correction_type gaussian
_exptl_absorpt_process_details
;
CrysAlisPro 1.171.39.46 (Rigaku Oxford Diffraction, 2018)
Numerical absorption correction based on gaussian integration over
			a multifaceted crystal model
Empirical absorption correction using spherical harmonics,
 implemented in SCALE3 ABSPACK scaling algorithm.
;
_exptl_crystal_colour colourless
_exptl_crystal_colour_primary colourless
_exptl_crystal_density_diffrn 1.329
_exptl_crystal_description block
_exptl_crystal_F_000 1586
_exptl_crystal_recrystallization_method hexane/DCM/CDCl3
_exptl_crystal_size_max 0.351
_exptl_crystal_size_mid 0.098
_exptl_crystal_size_min 0.066
_refine_diff_density_max 0.438
_refine_diff_density_min -0.318
_refine_diff_density_rms 0.047
_refine_ls_extinction_method none
_refine_ls_goodness_of_fit_ref 1.053
_refine_ls_hydrogen_treatment constr
_refine_ls_matrix_type full
_refine_ls_number_parameters 280
_refine_ls_number_reflns 3408
_refine_ls_number_restraints 4
_refine_ls_restrained_S_all 1.052
_refine_ls_R_factor_all 0.0490
_refine_ls_R_factor_gt 0.0450
_refine_ls_shift/su_max 0.000
_refine_ls_shift/su_mean 0.000
_refine_ls_structure_factor_coef Fsqd
_refine_ls_weighting_details 'w=1/[\s^2^(Fo^2^)+(0.0578P)^2^+4.6877P] where P=(Fo^2^+2Fc^2^)/3'
_refine_ls_weighting_scheme calc
_refine_ls_wR_factor_gt 0.1154
_refine_ls_wR_factor_ref 0.1189
_reflns_Friedel_coverage 0.000
_reflns_number_gt 3106
_reflns_number_total 3408
_reflns_threshold_expression 'I > 2\s(I)'
_cod_data_source_file cs8b03861_si_002.cif
_cod_data_source_block wpu1803
_cod_original_cell_volume 3814.32(9)
_cod_database_code 4515474
_shelx_shelxl_version_number 2018/3
_chemical_oxdiff_formula 'C44 H32 N2 O2'
_chemical_oxdiff_usercomment 'Hon Eong Ho heh477 (2)'
_shelx_space_group_comment
;
The symmetry employed for this shelxl refinement is uniquely defined
by the following loop, which should always be used as a source of
symmetry information in preference to the above space-group names.
They are only intended as comments.
;
_shelx_estimated_absorpt_t_max 0.841
_shelx_estimated_absorpt_t_min 0.448
_reflns_odcompleteness_completeness 99.97
_reflns_odcompleteness_iscentric 1
_reflns_odcompleteness_theta 66.97
_olex2_refinement_description
;
1. Fixed Uiso
 At 1.2 times of:
  All C(H) groups, All C(H,H) groups
 At 1.5 times of:
  All C(H,H,H) groups
2. Restrained distances
 Cl6-C26 = Cl5-C26
 1.77 with sigma of 0.005
 Cl4-C25 = C25-Cl3
 1.77 with sigma of 0.005
3. Uiso/Uaniso restraints and constraints
Uanis(Cl6) = Uanis(C26) = Uanis(Cl5)
Uanis(C23) = Uanis(C26)
Uanis(C24) = Uanis(C25)
4. Others
 Sof(C24)=Sof(H24A)=Sof(H24B)=0.5*FVAR(2)
 Sof(Cl2)=FVAR(1)
 Sof(C23)=Sof(H23A)=Sof(H23B)=0.5*FVAR(3)
 Sof(Cl1)=FVAR(2)
 Sof(Cl3)=Sof(Cl4)=Sof(C25)=Sof(H25A)=Sof(H25B)=FVAR(3)
 Sof(C26)=Sof(H26A)=Sof(H26B)=Sof(Cl6)=Sof(Cl5)=FVAR(4)
5.a Secondary CH2 refined with riding coordinates:
 C10(H10A,H10B), C23(H23A,H23B), C24(H24A,H24B), C25(H25A,H25B), C26(H26A,H26B)
5.b Aromatic/amide H refined with riding coordinates:
 C2(H2), C3(H3), C4(H4), C5(H5), C15(H15), C16(H16), C17(H17), C18(H18),
 C19(H19), C21(H21), C22(H22)
5.c Idealised Me refined as rotating group:
 C9(H9A,H9B,H9C)
;
_olex2_date_sample_data_collection 2018-05-15
_olex2_date_sample_submission 2018-05-14
_olex2_exptl_crystal_mounting_method 'oil on micromout'
_olex2_submission_original_sample_id heh477
_olex2_submission_special_instructions 'No special instructions were received'
_oxdiff_exptl_absorpt_empirical_details
;
Empirical correction (ABSPACK) includes:
- Absorption correction using spherical harmonics
- Frame scaling
;
_oxdiff_exptl_absorpt_empirical_full_max 1.439
_oxdiff_exptl_absorpt_empirical_full_min 0.745

loop_
_space_group_symop_operation_xyz
'x, y, z'
'-x+1/2, y, -z'
'x+1/2, y+1/2, z+1/2'
'-x+1, y+1/2, -z+1/2'
'-x, -y, -z'
'x-1/2, -y, z'
'-x+1/2, -y+1/2, -z+1/2'
'x, -y+1/2, z+1/2'

loop_
_atom_site_label
_atom_site_type_symbol
_atom_site_fract_x
_atom_site_fract_y
_atom_site_fract_z
_atom_site_U_iso_or_equiv
_atom_site_adp_type
_atom_site_occupancy
_atom_site_site_symmetry_order
_atom_site_calc_flag
_atom_site_refinement_flags_posn
_atom_site_refinement_flags_adp
_atom_site_refinement_flags_occupancy
_atom_site_disorder_assembly
_atom_site_disorder_group
C1 C 0.4398(3) 0.35718(7) 0.64507(10) 0.0307(4) Uani 1 1 d . . . . .
C2 C 0.3063(3) 0.35141(9) 0.59422(11) 0.0408(5) Uani 1 1 d . . . . .
H2 H 0.310517 0.324714 0.561847 0.049 Uiso 1 1 calc R . . . .
C3 C 0.1643(3) 0.38610(9) 0.59177(12) 0.0464(6) Uani 1 1 d . . . . .
H3 H 0.070238 0.383479 0.556671 0.056 Uiso 1 1 calc R . . . .
C4 C 0.1578(4) 0.42426(10) 0.63952(13) 0.0536(6) Uani 1 1 d . . . . .
H4 H 0.060212 0.447862 0.636157 0.064 Uiso 1 1 calc R . . . .
C5 C 0.2893(4) 0.42902(9) 0.69202(12) 0.0492(6) Uani 1 1 d . . . . .
H5 H 0.281613 0.454491 0.725928 0.059 Uiso 1 1 calc R . . . .
C6 C 0.4328(3) 0.39533(7) 0.69343(10) 0.0342(4) Uani 1 1 d . . . . .
C7 C 0.6024(3) 0.39192(7) 0.73971(10) 0.0341(5) Uani 1 1 d . . . . .
C8 C 0.6892(3) 0.34479(8) 0.70906(10) 0.0348(4) Uani 1 1 d . . . . .
C9 C 0.8639(3) 0.32285(11) 0.73709(13) 0.0526(6) Uani 1 1 d . . . . .
H9A H 0.843432 0.303542 0.778497 0.079 Uiso 1 1 calc GR . . . .
H9B H 0.950527 0.350330 0.748012 0.079 Uiso 1 1 calc GR . . . .
H9C H 0.912982 0.300215 0.703225 0.079 Uiso 1 1 calc GR . . . .
C10 C 0.7276(4) 0.43882(10) 0.73662(11) 0.0549(7) Uani 1 1 d . . . . .
H10A H 0.828716 0.431905 0.707224 0.066 Uiso 1 1 calc R . . . .
H10B H 0.658682 0.468591 0.718230 0.066 Uiso 1 1 calc R . . . .
C11 C 0.7993(3) 0.44857(8) 0.80927(10) 0.0396(5) Uani 1 1 d . . . . .
C12 C 0.6908(3) 0.41735(7) 0.85419(10) 0.0310(4) Uani 1 1 d . . . . .
C13 C 0.5747(3) 0.38773(7) 0.81596(9) 0.0298(4) Uani 1 1 d . . . . .
C14 C 0.4283(2) 0.35588(7) 0.84021(9) 0.0305(4) Uani 1 1 d . . . . .
C15 C 0.3941(3) 0.30720(8) 0.81521(10) 0.0360(5) Uani 1 1 d . . . . .
H15 H 0.466963 0.293762 0.781380 0.043 Uiso 1 1 calc R . . . .
C16 C 0.2554(3) 0.27798(9) 0.83892(12) 0.0462(6) Uani 1 1 d . . . . .
H16 H 0.235036 0.244618 0.821629 0.055 Uiso 1 1 calc R . . . .
C17 C 0.1481(3) 0.29666(11) 0.88673(12) 0.0545(7) Uani 1 1 d . . . . .
H17 H 0.053857 0.276331 0.903072 0.065 Uiso 1 1 calc R . . . .
C18 C 0.1768(3) 0.34523(13) 0.91138(13) 0.0614(8) Uani 1 1 d . . . . .
H18 H 0.100525 0.358501 0.944212 0.074 Uiso 1 1 calc R . . . .
C19 C 0.3165(3) 0.37499(10) 0.88856(12) 0.0466(6) Uani 1 1 d . . . . .
H19 H 0.335563 0.408365 0.905987 0.056 Uiso 1 1 calc R . . . .
C20 C 0.7193(2) 0.41846(7) 0.92903(9) 0.0285(4) Uani 1 1 d . . . . .
C21 C 0.7358(3) 0.46400(7) 0.96493(10) 0.0389(5) Uani 1 1 d . . . . .
H21 H 0.727332 0.495358 0.941012 0.047 Uiso 1 1 calc R . . . .
C22 C 0.7345(2) 0.37287(7) 0.96509(9) 0.0253(4) Uani 1 1 d . . . . .
H22 H 0.723221 0.341505 0.941296 0.030 Uiso 1 1 calc R . . . .
N1 N 0.5993(2) 0.32674(7) 0.65610(8) 0.0369(4) Uani 1 1 d . . . . .
O1 O 0.9207(2) 0.47791(6) 0.82587(8) 0.0497(4) Uani 1 1 d . . . . .
C23 C 0.750000 0.30119(17) 0.500000 0.0339(13) Uani 0.837(3) 2 d S T P A 1
H23A H 0.701589 0.323329 0.535267 0.041 Uiso 0.4187(14) 1 calc R . . A 1
H23B H 0.798411 0.323329 0.464733 0.041 Uiso 0.4187(14) 1 calc R . . A 1
Cl1 Cl 0.92734(8) 0.26378(2) 0.53730(3) 0.0403(2) Uani 0.837(3) 1 d . . . A 1
C24 C 0.750000 0.4810(3) 0.500000 0.063(2) Uani 0.544(6) 2 d S T P B 1
H24A H 0.838342 0.503241 0.525606 0.076 Uiso 0.272(3) 1 calc R . . B 1
H24B H 0.661660 0.503241 0.474393 0.076 Uiso 0.272(3) 1 calc R . . B 1
Cl2 Cl 0.6359(3) 0.44601(8) 0.55744(7) 0.0467(7) Uani 0.544(6) 1 d . . . B 1
Cl3 Cl 0.5116(18) 0.4725(5) 0.5401(6) 0.138(6) Uani 0.130(4) 1 d D . . B -1
Cl4 Cl 0.302(2) 0.5506(5) 0.4532(8) 0.098(5) Uani 0.130(4) 1 d D . . B -1
C25 C 0.303(3) 0.5020(8) 0.5147(11) 0.063(2) Uani 0.130(4) 1 d D . . B -1
H25A H 0.218164 0.475119 0.497099 0.076 Uiso 0.130(4) 1 calc R . . B -1
H25B H 0.251659 0.516220 0.555985 0.076 Uiso 0.130(4) 1 calc R . . B -1
C26 C 0.72(4) 0.2933(15) 0.5042(19) 0.0339(13) Uani 0.0170(9) 1 d D . . C -2
H26A H 0.817760 0.278992 0.533065 0.041 Uiso 0.0170(9) 1 calc R . . C -2
H26B H 0.604495 0.286889 0.528567 0.041 Uiso 0.0170(9) 1 calc R . . C -2
Cl6 Cl 0.696(4) 0.2555(10) 0.4297(14) 0.0339(13) Uani 0.0170(9) 1 d D . . C -2
Cl5 Cl 0.747(11) 0.3600(7) 0.505(3) 0.0339(13) Uani 0.0170(9) 1 d D . . C -2

loop_
_atom_site_aniso_label
_atom_site_aniso_U_11
_atom_site_aniso_U_22
_atom_site_aniso_U_33
_atom_site_aniso_U_23
_atom_site_aniso_U_13
_atom_site_aniso_U_12
C1 0.0341(10) 0.0300(10) 0.0282(9) 0.0026(7) 0.0021(7) -0.0066(8)
C2 0.0452(12) 0.0429(12) 0.0336(10) 0.0013(9) -0.0028(9) -0.0067(10)
C3 0.0411(12) 0.0572(14) 0.0400(12) 0.0127(11) -0.0055(9) -0.0029(10)
C4 0.0575(14) 0.0571(15) 0.0459(13) 0.0139(11) 0.0005(11) 0.0195(12)
C5 0.0752(16) 0.0352(11) 0.0364(11) 0.0017(9) -0.0034(11) 0.0161(11)
C6 0.0469(11) 0.0265(9) 0.0288(9) 0.0060(8) -0.0011(8) -0.0029(8)
C7 0.0449(11) 0.0301(10) 0.0267(9) 0.0020(8) -0.0026(8) -0.0120(8)
C8 0.0309(10) 0.0446(11) 0.0291(10) 0.0033(8) 0.0022(8) -0.0059(8)
C9 0.0365(12) 0.0761(17) 0.0446(13) 0.0025(12) -0.0018(10) 0.0046(11)
C10 0.0842(18) 0.0484(13) 0.0309(11) 0.0062(10) -0.0064(11) -0.0371(13)
C11 0.0541(13) 0.0324(11) 0.0313(10) 0.0030(8) -0.0039(9) -0.0148(9)
C12 0.0373(10) 0.0253(9) 0.0301(10) 0.0012(7) -0.0014(8) -0.0033(8)
C13 0.0370(10) 0.0232(9) 0.0286(9) 0.0025(7) -0.0017(7) -0.0007(7)
C14 0.0271(9) 0.0352(10) 0.0283(9) 0.0051(8) -0.0039(7) -0.0006(8)
C15 0.0391(11) 0.0345(11) 0.0340(10) 0.0068(8) -0.0005(8) -0.0084(8)
C16 0.0433(12) 0.0487(13) 0.0452(12) 0.0157(10) -0.0072(10) -0.0149(10)
C17 0.0329(11) 0.0832(19) 0.0461(13) 0.0199(13) -0.0079(10) -0.0188(12)
C18 0.0258(11) 0.109(2) 0.0495(14) -0.0023(15) 0.0061(10) 0.0013(13)
C19 0.0282(10) 0.0605(15) 0.0507(13) -0.0117(11) -0.0008(9) 0.0038(10)
C20 0.0287(9) 0.0273(9) 0.0293(9) -0.0001(7) -0.0007(7) -0.0019(7)
C21 0.0591(13) 0.0237(9) 0.0329(10) 0.0026(8) -0.0050(9) -0.0017(9)
C22 0.0214(8) 0.0231(9) 0.0315(9) -0.0031(7) 0.0029(7) -0.0016(7)
N1 0.0368(9) 0.0429(10) 0.0310(9) -0.0029(7) 0.0027(7) 0.0006(7)
O1 0.0627(10) 0.0472(9) 0.0383(8) 0.0021(7) -0.0034(7) -0.0292(8)
C23 0.036(4) 0.0291(17) 0.0363(17) 0.000 -0.0001(14) 0.000
Cl1 0.0358(4) 0.0381(4) 0.0454(4) 0.0034(2) -0.0099(2) -0.0004(2)
C24 0.106(7) 0.021(5) 0.065(5) 0.000 0.027(5) 0.000
Cl2 0.0676(15) 0.0450(8) 0.0275(7) 0.0003(4) 0.0035(6) -0.0109(8)
Cl3 0.159(12) 0.131(10) 0.126(8) -0.030(7) 0.034(8) -0.066(9)
Cl4 0.072(7) 0.075(6) 0.143(10) 0.028(6) -0.034(6) 0.011(5)
C25 0.106(7) 0.021(5) 0.065(5) 0.000 0.027(5) 0.000
C26 0.036(4) 0.0291(17) 0.0363(17) 0.000 -0.0001(14) 0.000
Cl6 0.036(4) 0.0291(17) 0.0363(17) 0.000 -0.0001(14) 0.000
Cl5 0.036(4) 0.0291(17) 0.0363(17) 0.000 -0.0001(14) 0.000

loop_
_atom_type_symbol
_atom_type_description
_atom_type_scat_dispersion_real
_atom_type_scat_dispersion_imag
_atom_type_scat_source
C C 0.0181 0.0091 'International Tables Vol C Tables 4.2.6.8 and 6.1.1.4'
H H 0.0000 0.0000 'International Tables Vol C Tables 4.2.6.8 and 6.1.1.4'
Cl Cl 0.3639 0.7018 'International Tables Vol C Tables 4.2.6.8 and 6.1.1.4'
N N 0.0311 0.0180 'International Tables Vol C Tables 4.2.6.8 and 6.1.1.4'
O O 0.0492 0.0322 'International Tables Vol C Tables 4.2.6.8 and 6.1.1.4'

loop_
_exptl_crystal_face_index_h
_exptl_crystal_face_index_k
_exptl_crystal_face_index_l
_exptl_crystal_face_perp_dist
0 5 3 0.0252
2 5 4 0.1276
-5 0 -1 0.1695
2 -5 -2 0.1373
0 5 -4 0.0424
0 -5 -3 0.0465
0 5 12 0.0243
3 1 -5 0.1455
0 -1 1 0.0347
0 -3 -5 0.0418
-1 -9 -11 0.0382
-1 -16 3 0.0435
0 3 -13 0.0380
0 -16 -4 0.0470

loop_
_geom_angle_atom_site_label_1
_geom_angle_atom_site_label_2
_geom_angle_atom_site_label_3
_geom_angle
_geom_angle_site_symmetry_1
_geom_angle_site_symmetry_3
C2 C1 C6 121.73(19) . .
C2 C1 N1 126.67(19) . .
C6 C1 N1 111.59(17) . .
C1 C2 H2 121.3 . .
C1 C2 C3 117.4(2) . .
C3 C2 H2 121.3 . .
C2 C3 H3 119.5 . .
C4 C3 C2 121.0(2) . .
C4 C3 H3 119.5 . .
C3 C4 H4 119.2 . .
C5 C4 C3 121.6(2) . .
C5 C4 H4 119.2 . .
C4 C5 H5 121.3 . .
C4 C5 C6 117.4(2) . .
C6 C5 H5 121.3 . .
C1 C6 C7 107.84(17) . .
C5 C6 C1 120.90(19) . .
C5 C6 C7 131.23(19) . .
C6 C7 C8 99.36(15) . .
C6 C7 C10 113.94(17) . .
C6 C7 C13 116.09(17) . .
C8 C7 C10 111.31(19) . .
C13 C7 C8 114.30(16) . .
C13 C7 C10 102.32(15) . .
C9 C8 C7 122.79(19) . .
N1 C8 C7 114.09(17) . .
N1 C8 C9 123.1(2) . .
C8 C9 H9A 109.5 . .
C8 C9 H9B 109.5 . .
C8 C9 H9C 109.5 . .
H9A C9 H9B 109.5 . .
H9A C9 H9C 109.5 . .
H9B C9 H9C 109.5 . .
C7 C10 H10A 110.6 . .
C7 C10 H10B 110.6 . .
H10A C10 H10B 108.7 . .
C11 C10 C7 105.80(17) . .
C11 C10 H10A 110.6 . .
C11 C10 H10B 110.6 . .
C12 C11 C10 107.45(17) . .
O1 C11 C10 124.78(19) . .
O1 C11 C12 127.75(19) . .
C13 C12 C11 109.65(17) . .
C13 C12 C20 127.79(17) . .
C20 C12 C11 122.49(17) . .
C12 C13 C7 112.61(17) . .
C12 C13 C14 126.96(18) . .
C14 C13 C7 120.36(16) . .
C15 C14 C13 122.07(18) . .
C15 C14 C19 118.20(19) . .
C19 C14 C13 119.72(19) . .
C14 C15 H15 119.5 . .
C16 C15 C14 120.9(2) . .
C16 C15 H15 119.5 . .
C15 C16 H16 119.7 . .
C17 C16 C15 120.5(2) . .
C17 C16 H16 119.7 . .
C16 C17 H17 120.1 . .
C16 C17 C18 119.7(2) . .
C18 C17 H17 120.1 . .
C17 C18 H18 119.7 . .
C17 C18 C19 120.6(2) . .
C19 C18 H18 119.7 . .
C14 C19 H19 120.0 . .
C18 C19 C14 120.1(2) . .
C18 C19 H19 120.0 . .
C21 C20 C12 121.74(17) . .
C21 C20 C22 118.73(18) . .
C22 C20 C12 119.52(16) . .
C20 C21 H21 119.7 . .
C21 C21 C20 120.60(11) 2_657 .
C21 C21 H21 119.7 2_657 .
C20 C22 H22 119.7 . .
C22 C22 C20 120.66(11) 2_657 .
C22 C22 H22 119.7 2_657 .
C8 N1 C1 107.02(17) . .
H23A C23 H23B 107.9 . .
Cl1 C23 H23A 109.2 . .
Cl1 C23 H23A 109.2 2_656 .
Cl1 C23 H23B 109.2 . .
Cl1 C23 H23B 109.2 2_656 .
Cl1 C23 Cl1 112.0(2) 2_656 .
H24A C24 H24B 107.5 . .
Cl2 C24 H24A 108.5 . .
Cl2 C24 H24A 108.5 2_656 .
Cl2 C24 H24B 108.5 2_656 .
Cl2 C24 H24B 108.5 . .
Cl2 C24 Cl2 115.2(4) . 2_656
Cl2 C24 Cl3 133.2(5) 2_656 .
Cl2 C24 Cl3 36.4(4) . .
Cl3 C24 H24A 115.9 . .
Cl3 C24 H24B 72.3 . .
Cl3 Cl2 C24 84.2(5) . .
Cl2 Cl3 C24 59.4(5) . .
Cl2 Cl3 C25 169.7(11) . .
C25 Cl3 C24 128.1(11) . .
Cl3 C25 H25A 107.7 . .
Cl3 C25 H25B 107.7 . .
Cl4 C25 Cl3 118.4(13) . .
Cl4 C25 H25A 107.7 . .
Cl4 C25 H25B 107.7 . .
H25A C25 H25B 107.1 . .
H23A C26 H23B 87.5 2_656 2_656
H26A C26 H26B 106.4 . .
Cl6 C26 H26A 106.2 . .
Cl6 C26 H26B 106.2 . .
Cl6 C26 Cl5 125(3) . .
Cl5 C26 H26A 106.2 . .
Cl5 C26 H26B 106.2 . .
H23A Cl5 H23B 79.0 2_656 2_656

loop_
_geom_bond_atom_site_label_1
_geom_bond_atom_site_label_2
_geom_bond_distance
_geom_bond_site_symmetry_2
C1 C2 1.367(3) .
C1 C6 1.386(3) .
C1 N1 1.430(3) .
C2 H2 0.9500 .
C2 C3 1.389(3) .
C3 H3 0.9500 .
C3 C4 1.378(4) .
C4 H4 0.9500 .
C4 C5 1.378(4) .
C5 H5 0.9500 .
C5 C6 1.380(3) .
C6 C7 1.503(3) .
C7 C8 1.537(3) .
C7 C10 1.546(3) .
C7 C13 1.531(3) .
C8 C9 1.487(3) .
C8 N1 1.290(3) .
C9 H9A 0.9800 .
C9 H9B 0.9800 .
C9 H9C 0.9800 .
C10 H10A 0.9900 .
C10 H10B 0.9900 .
C10 C11 1.514(3) .
C11 C12 1.479(3) .
C11 O1 1.212(2) .
C12 C13 1.351(3) .
C12 C20 1.474(3) .
C13 C14 1.471(3) .
C14 C15 1.390(3) .
C14 C19 1.392(3) .
C15 H15 0.9500 .
C15 C16 1.385(3) .
C16 H16 0.9500 .
C16 C17 1.360(4) .
C17 H17 0.9500 .
C17 C18 1.378(4) .
C18 H18 0.9500 .
C18 C19 1.392(4) .
C19 H19 0.9500 .
C20 C21 1.392(3) .
C20 C22 1.395(3) .
C21 C21 1.383(4) 2_657
C21 H21 0.9500 .
C22 C22 1.378(4) 2_657
C22 H22 0.9500 .
C23 H23A 0.9900 .
C23 H23B 0.9900 .
C23 Cl1 1.761(3) 2_656
C23 Cl1 1.761(3) .
C24 H24A 0.9900 .
C24 H24B 0.9900 .
C24 Cl2 1.719(4) .
C24 Cl2 1.719(4) 2_656
C24 Cl3 1.987(11) .
Cl2 Cl3 1.186(16) .
Cl3 C25 1.770(5) .
Cl4 C25 1.762(5) .
C25 H25A 0.9900 .
C25 H25B 0.9900 .
C26 H26A 0.9900 .
C26 H26B 0.9900 .
C26 Cl6 1.770(5) .
C26 Cl5 1.770(5) .

loop_
_exptl_oxdiff_crystal_face_indexfrac_h
_exptl_oxdiff_crystal_face_indexfrac_k
_exptl_oxdiff_crystal_face_indexfrac_l
_exptl_oxdiff_crystal_face_x
_exptl_oxdiff_crystal_face_y
_exptl_oxdiff_crystal_face_z
0.0004 4.9988 3.0005 -0.0731 0.3547 -0.0995
2.0003 4.9944 4.0040 -0.1292 0.5229 0.2926
-5.0000 0.0116 -1.0079 0.0361 -0.3655 -0.9869
1.9995 -5.0032 -1.9971 0.0171 -0.1866 0.4915
0.0016 4.9962 -4.0031 0.4123 0.0990 -0.0677
-0.0004 -4.9988 -3.0005 0.0731 -0.3547 0.0995
-0.0012 5.0021 12.0052 -0.6972 0.6836 -0.1403
3.0012 0.9905 -4.9984 0.3937 0.0637 0.6004
-0.0004 -0.9992 1.0007 -0.0963 -0.0125 0.0126
0.0004 -3.0005 -5.0020 0.2658 -0.3298 0.0742
-0.9997 -8.9975 -11.0053 0.5133 -0.9089 0.0062
-1.0035 -15.9891 3.0034 -0.6464 -0.7405 0.0627
0.0029 2.9938 -13.0074 0.9824 -0.3279 0.0076
-0.0022 -15.9941 -3.9988 -0.1543 -0.9305 0.2928
